data_1552581
loop_
_publ_author_name
'Su, Jun-Cheng'
'Cheng, Wen'
'Song, Jian-Guo'
'Zhong, Yuan-Lin'
'Huang, Xiao-Jun'
'Jiang, Ren-Wang'
'Li, Yao-Lan'
'Li, Man-Mei'
'Ye, Wen-Cai'
'Wang, Ying'

_publ_section_title
;
 Macrocyclic Diterpenoids from <i>Euphorbia helioscopia</i> and Their
 Potential Anti-inflammatory Activity.
;
_journal_issue 10
_journal_name_full 'Journal of natural products'
_journal_page_first 2818
_journal_page_last 2827
_journal_paper_doi 10.1021/acs.jnatprod.9b00519
_journal_volume 82
_journal_year 2019
_chemical_absolute_configuration ad
_chemical_compound_source 'Euphorbia helioscopia'
_chemical_formula_moiety 'C33 H42 O9'
_chemical_formula_sum 'C33 H42 O9'
_chemical_formula_weight 582.66
_chemical_name_common 'epieuphoscopin B'
_chemical_name_systematic 'epieuphoscopin B'
_space_group_crystal_system orthorhombic
_space_group_IT_number 19
_space_group_name_Hall 'P 2ac 2ab'
_space_group_name_H-M_alt 'P 21 21 21'
_atom_sites_solution_hydrogens geom
_atom_sites_solution_primary dual
_audit_creation_date 2019-04-26
_audit_creation_method
;
Olex2 1.2
(compiled 2018.05.29 svn.r3508 for OlexSys, GUI svn.r5506)
;
_audit_update_record
;
2019-06-04 deposited with the CCDC.	2019-06-04 downloaded from the CCDC.
;
_cell_angle_alpha 90
_cell_angle_beta 90
_cell_angle_gamma 90
_cell_formula_units_Z 4
_cell_length_a 8.3164(2)
_cell_length_b 9.9841(2)
_cell_length_c 38.0533(9)
_cell_measurement_reflns_used 11669
_cell_measurement_temperature 99.99(10)
_cell_measurement_theta_max 73.4520
_cell_measurement_theta_min 4.5420
_cell_volume 3159.63(12)
_computing_cell_refinement 'CrysAlisPro 1.171.38.43f (Rigaku OD, 2015)'
_computing_data_collection 'CrysAlisPro 1.171.38.43f (Rigaku OD, 2015)'
_computing_data_reduction 'CrysAlisPro 1.171.38.43f (Rigaku OD, 2015)'
_computing_molecular_graphics 'Olex2 (Dolomanov et al., 2009)'
_computing_publication_material 'Olex2 (Dolomanov et al., 2009)'
_computing_structure_refinement 'ShelXL (Sheldrick, 2015)'
_computing_structure_solution 'ShelXT (Sheldrick, 2015)'
_diffrn_ambient_environment N~2~
_diffrn_ambient_temperature 99.99(10)
_diffrn_detector 'CCD plate'
_diffrn_detector_area_resol_mean 5.2684
_diffrn_detector_type AtlasS2
_diffrn_measured_fraction_theta_full 1.000
_diffrn_measured_fraction_theta_max 0.994
_diffrn_measurement_details
;
List of Runs (angles in degrees, time in seconds):

  # Type    Start    End  Width  t~exp~   \w     \q     \k     \f   Frames
#--------------------------------------------------------------------------
  1  \w   -130.00  49.00   1.00    1.52    --  -40.46   0.00-180.00  179
  2  \w      1.00  82.00   1.00    1.52    --   40.46 -99.00 150.00   81
  3  \w    100.00 178.00   1.00    6.08    --  107.48 111.00-120.00   78
  4  \w     29.00 115.00   1.00    6.08    --  107.48-111.00-150.00   86
  5  \w     80.00 178.00   1.00    6.08    --  107.48  45.00 -60.00   98
  6  \w    100.00 178.00   1.00    6.08    --  107.48 111.00-150.00   78
  7  \w     33.00 138.00   1.00    6.08    --  107.48 -61.00-180.00  105
  8  \w     33.00 135.00   1.00    6.08    --  107.48 -45.00 -60.00  102
  9  \w   -119.00  -7.00   1.00    1.52    --  -40.46 -77.00  90.00  112
 10  \w   -119.00  -7.00   1.00    1.52    --  -40.46 -77.00-180.00  112
 11  \w     46.00 178.00   1.00    6.08    --  107.48  15.00  90.00  132
 12  \w     80.00 178.00   1.00    6.08    --  107.48  44.00 -25.00   98
 13  \w     80.00 178.00   1.00    6.08    --  107.48  45.00-120.00   98
 14  \w     77.00 178.00   1.00    6.08    --  107.48  30.00-180.00  101
 15  \w      7.00 119.00   1.00    1.52    --   40.46  77.00   0.00  112
 16  \w      1.00  82.00   1.00    1.52    --   40.46 -99.00 -60.00   81
 17  \w     23.00  48.00   1.00    6.08    --  107.48 -94.00 -30.00   25
;
_diffrn_measurement_device 'four-circle diffractometer'
_diffrn_measurement_device_type 'SuperNova, Dual, Cu at zero, AtlasS2'
_diffrn_measurement_method '\w scans'
_diffrn_orient_matrix_type 'CrysAlisPro convention (1999,Acta A55,543-557)'
_diffrn_orient_matrix_UB_11 0.0187833000
_diffrn_orient_matrix_UB_12 0.1072329000
_diffrn_orient_matrix_UB_13 -0.0288271000
_diffrn_orient_matrix_UB_21 0.1004524000
_diffrn_orient_matrix_UB_22 0.0865871000
_diffrn_orient_matrix_UB_23 0.0253105000
_diffrn_orient_matrix_UB_31 0.1545435000
_diffrn_orient_matrix_UB_32 -0.0693092000
_diffrn_orient_matrix_UB_33 -0.0129409000
_diffrn_radiation_monochromator mirror
_diffrn_radiation_probe x-ray
_diffrn_radiation_type CuK\a
_diffrn_radiation_wavelength 1.54184
_diffrn_reflns_av_R_equivalents 0.0467
_diffrn_reflns_av_unetI/netI 0.0339
_diffrn_reflns_Laue_measured_fraction_full 1.000
_diffrn_reflns_Laue_measured_fraction_max 0.994
_diffrn_reflns_limit_h_max 10
_diffrn_reflns_limit_h_min -8
_diffrn_reflns_limit_k_max 12
_diffrn_reflns_limit_k_min -12
_diffrn_reflns_limit_l_max 47
_diffrn_reflns_limit_l_min -47
_diffrn_reflns_number 29813
_diffrn_reflns_point_group_measured_fraction_full 1.000
_diffrn_reflns_point_group_measured_fraction_max 0.988
_diffrn_reflns_theta_full 67.684
_diffrn_reflns_theta_max 73.606
_diffrn_reflns_theta_min 4.579
_diffrn_source 'micro-focus sealed X-ray tube'
_diffrn_source_type 'SuperNova (Cu) X-ray Source'
_exptl_absorpt_coefficient_mu 0.725
_exptl_absorpt_correction_T_max 1.00000
_exptl_absorpt_correction_T_min 0.66986
_exptl_absorpt_correction_type multi-scan
_exptl_absorpt_process_details
;
CrysAlisPro 1.171.38.43f (Rigaku Oxford Diffraction, 2015)
Empirical absorption correction using spherical harmonics,
 implemented in SCALE3 ABSPACK scaling algorithm.
;
_exptl_crystal_colour colorless
_exptl_crystal_density_diffrn 1.225
_exptl_crystal_description blocks
_exptl_crystal_F_000 1248
_exptl_crystal_size_max 0.32
_exptl_crystal_size_mid 0.25
_exptl_crystal_size_min 0.19
_refine_diff_density_max 0.632
_refine_diff_density_min -0.312
_refine_diff_density_rms 0.061
_refine_ls_abs_structure_details
;
 Flack x determined using 2352 quotients [(I+)-(I-)]/[(I+)+(I-)]
 (Parsons, Flack and Wagner, Acta Cryst. B69 (2013) 249-259).
;
_refine_ls_abs_structure_Flack 0.06(8)
_refine_ls_extinction_method none
_refine_ls_goodness_of_fit_ref 1.162
_refine_ls_hydrogen_treatment constr
_refine_ls_matrix_type full
_refine_ls_number_parameters 387
_refine_ls_number_reflns 6317
_refine_ls_number_restraints 0
_refine_ls_restrained_S_all 1.162
_refine_ls_R_factor_all 0.0605
_refine_ls_R_factor_gt 0.0577
_refine_ls_shift/su_max 0.000
_refine_ls_shift/su_mean 0.000
_refine_ls_structure_factor_coef Fsqd
_refine_ls_weighting_details 'w=1/[\s^2^(Fo^2^)+(0.0223P)^2^+4.5001P] where P=(Fo^2^+2Fc^2^)/3'
_refine_ls_weighting_scheme calc
_refine_ls_wR_factor_gt 0.1335
_refine_ls_wR_factor_ref 0.1350
_reflns_Friedel_coverage 0.739
_reflns_Friedel_fraction_full 1.000
_reflns_Friedel_fraction_max 0.981
_reflns_number_gt 5994
_reflns_number_total 6317
_reflns_threshold_expression 'I > 2\s(I)'
_cod_data_source_file 1920616.cif
_cod_data_source_block ecd-3
_cod_database_code 1552581
_shelx_shelxl_version_number 2016/6
_shelx_space_group_comment
;
The symmetry employed for this shelxl refinement is uniquely defined
by the following loop, which should always be used as a source of
symmetry information in preference to the above space-group names.
They are only intended as comments.
;
_reflns_odcompleteness_completeness 99.94
_reflns_odcompleteness_iscentric 1
_reflns_odcompleteness_theta 66.97
_olex2_refinement_description
;
1. Fixed Uiso
 At 1.2 times of:
  All C(H) groups, All C(H,H) groups
 At 1.5 times of:
  All C(H,H,H) groups
2.a Ternary CH refined with riding coordinates:
 C2(H2), C3(H3), C4(H4), C7(H7), C13(H13), C14(H14)
2.b Secondary CH2 refined with riding coordinates:
 C1(H1a,H1b), C8(H8a,H8b)
2.c Aromatic/amide H refined with riding coordinates:
 C5(H5), C11(H11), C12(H12), C3'(H3'), C4'(H4'), C5'(H5'), C6'(H6'), C7'(H7')
2.d Idealised Me refined as rotating group:
 C16(H16a,H16b,H16c), C17(H17a,H17b,H17c), C18(H18a,H18b,H18c), C19(H19a,H19b,
 H19c), C20(H20a,H20b,H20c), C9'(H9'a,H9'b,H9'c), C11'(H11a,H11b,H11c),
 C13'(H13a,H13b,H13c)
;
_olex2_submission_special_instructions 'No special instructions were received'
_oxdiff_exptl_absorpt_empirical_details
;
Empirical correction (ABSPACK) includes:
- Absorption correction using spherical harmonics
- Frame scaling
;
_oxdiff_exptl_absorpt_empirical_full_max 1.648
_oxdiff_exptl_absorpt_empirical_full_min 0.540

loop_
_space_group_symop_operation_xyz
'x, y, z'
'-x+1/2, -y, z+1/2'
'-x, y+1/2, -z+1/2'
'x+1/2, -y+1/2, -z'

loop_
_atom_site_label
_atom_site_type_symbol
_atom_site_fract_x
_atom_site_fract_y
_atom_site_fract_z
_atom_site_U_iso_or_equiv
_atom_site_adp_type
_atom_site_occupancy
_atom_site_site_symmetry_order
_atom_site_calc_flag
_atom_site_refinement_flags_posn
O1 O 0.1943(4) 0.5792(3) 0.69354(7) 0.0255(6) Uani 1 1 d .
O2 O -0.0217(4) 0.4513(3) 0.68120(8) 0.0296(7) Uani 1 1 d .
O3 O 0.4622(3) 0.2842(3) 0.65669(8) 0.0282(7) Uani 1 1 d .
O4 O 0.5255(5) 0.0692(4) 0.66809(13) 0.0602(13) Uani 1 1 d .
O5 O 0.6914(4) 0.3060(4) 0.60215(9) 0.0461(10) Uani 1 1 d .
O6 O 0.0804(3) 0.8153(3) 0.57005(7) 0.0204(6) Uani 1 1 d .
O7 O 0.1874(4) 1.0100(3) 0.55042(8) 0.0287(7) Uani 1 1 d .
O8 O 0.4517(3) 0.6920(3) 0.61269(7) 0.0207(6) Uani 1 1 d .
O9 O 0.5615(4) 0.8716(3) 0.58545(9) 0.0308(7) Uani 1 1 d .
C1 C 0.2527(5) 0.8517(4) 0.63264(11) 0.0230(8) Uani 1 1 d .
H1A H 0.337542 0.917494 0.629822 0.028 Uiso 1 1 calc R
H1B H 0.150461 0.893122 0.626987 0.028 Uiso 1 1 calc R
C2 C 0.2514(5) 0.7959(4) 0.66988(11) 0.0240(8) Uani 1 1 d .
H2 H 0.361262 0.769790 0.676197 0.029 Uiso 1 1 calc R
C3 C 0.1514(5) 0.6697(4) 0.66529(11) 0.0220(8) Uani 1 1 d .
H3 H 0.036765 0.691923 0.666749 0.026 Uiso 1 1 calc R
C4 C 0.1912(5) 0.6123(4) 0.62789(10) 0.0189(8) Uani 1 1 d .
H4 H 0.090584 0.594688 0.615296 0.023 Uiso 1 1 calc R
C5 C 0.2857(5) 0.4846(4) 0.63074(10) 0.0206(8) Uani 1 1 d .
H5 H 0.389881 0.493064 0.639336 0.025 Uiso 1 1 calc R
C6 C 0.2395(5) 0.3606(4) 0.62253(11) 0.0208(8) Uani 1 1 d .
C7 C 0.3495(5) 0.2435(4) 0.62946(12) 0.0251(9) Uani 1 1 d .
H7 H 0.284813 0.168928 0.638439 0.030 Uiso 1 1 calc R
C8 C 0.4420(6) 0.1950(4) 0.59658(12) 0.0299(10) Uani 1 1 d .
H8A H 0.488910 0.108271 0.601735 0.036 Uiso 1 1 calc R
H8B H 0.365554 0.182621 0.577608 0.036 Uiso 1 1 calc R
C9 C 0.5738(5) 0.2869(4) 0.58388(12) 0.0265(9) Uani 1 1 d .
C10 C 0.5625(5) 0.3510(4) 0.54694(11) 0.0256(9) Uani 1 1 d .
C11 C 0.4069(5) 0.4288(4) 0.54624(11) 0.0233(8) Uani 1 1 d .
H11 H 0.312723 0.378811 0.547669 0.028 Uiso 1 1 calc R
C12 C 0.3895(5) 0.5607(4) 0.54381(10) 0.0226(8) Uani 1 1 d .
H12 H 0.480995 0.612935 0.540655 0.027 Uiso 1 1 calc R
C13 C 0.2293(5) 0.6297(4) 0.54590(11) 0.0229(8) Uani 1 1 d .
H13 H 0.150610 0.567050 0.555773 0.027 Uiso 1 1 calc R
C14 C 0.2390(5) 0.7534(4) 0.56993(10) 0.0201(8) Uani 1 1 d .
H14 H 0.316317 0.816762 0.559863 0.024 Uiso 1 1 calc R
C15 C 0.2832(5) 0.7291(4) 0.60923(10) 0.0196(8) Uani 1 1 d .
C16 C 0.1879(6) 0.8907(4) 0.69778(12) 0.0337(11) Uani 1 1 d .
H16A H 0.081214 0.918901 0.691615 0.051 Uiso 1 1 calc GR
H16B H 0.256931 0.967596 0.699310 0.051 Uiso 1 1 calc GR
H16C H 0.185457 0.845737 0.720070 0.051 Uiso 1 1 calc GR
C17 C 0.0815(5) 0.3218(4) 0.60664(12) 0.0268(9) Uani 1 1 d .
H17A H 0.023628 0.265640 0.622756 0.040 Uiso 1 1 calc GR
H17B H 0.099907 0.273822 0.585144 0.040 Uiso 1 1 calc GR
H17C H 0.019694 0.400871 0.601839 0.040 Uiso 1 1 calc GR
C18 C 0.5553(6) 0.2365(4) 0.51965(12) 0.0340(10) Uani 1 1 d .
H18A H 0.457972 0.186286 0.522853 0.051 Uiso 1 1 calc GR
H18B H 0.646237 0.178387 0.522771 0.051 Uiso 1 1 calc GR
H18C H 0.557380 0.273588 0.496386 0.051 Uiso 1 1 calc GR
C19 C 0.7107(5) 0.4369(5) 0.54012(12) 0.0297(10) Uani 1 1 d .
H19A H 0.706020 0.472470 0.516710 0.045 Uiso 1 1 calc GR
H19B H 0.805690 0.383087 0.542647 0.045 Uiso 1 1 calc GR
H19C H 0.713799 0.509249 0.556725 0.045 Uiso 1 1 calc GR
C20 C 0.1719(6) 0.6727(5) 0.50911(11) 0.0310(10) Uani 1 1 d .
H20A H 0.068465 0.714746 0.510938 0.046 Uiso 1 1 calc GR
H20B H 0.164068 0.595360 0.494221 0.046 Uiso 1 1 calc GR
H20C H 0.247576 0.734829 0.499227 0.046 Uiso 1 1 calc GR
C1' C 0.1008(6) 0.4710(4) 0.69760(11) 0.0254(9) Uani 1 1 d .
C2' C 0.1638(6) 0.3798(4) 0.72551(11) 0.0298(10) Uani 1 1 d .
C3' C 0.2793(8) 0.4219(5) 0.74917(13) 0.0453(14) Uani 1 1 d .
H3' H 0.322106 0.507670 0.747503 0.054 Uiso 1 1 calc R
C4' C 0.3313(9) 0.3355(6) 0.77547(15) 0.0602(19) Uani 1 1 d .
H4' H 0.407028 0.364188 0.791801 0.072 Uiso 1 1 calc R
C5' C 0.2700(9) 0.2068(5) 0.77732(13) 0.0528(16) Uani 1 1 d .
H5' H 0.305791 0.148633 0.794744 0.063 Uiso 1 1 calc R
C6' C 0.1569(8) 0.1646(5) 0.75357(13) 0.0443(14) Uani 1 1 d .
H6' H 0.117103 0.077698 0.754744 0.053 Uiso 1 1 calc R
C7' C 0.1016(7) 0.2515(4) 0.72778(12) 0.0350(11) Uani 1 1 d .
H7' H 0.022895 0.223514 0.712046 0.042 Uiso 1 1 calc R
C8' C 0.5441(6) 0.1877(5) 0.67349(16) 0.0452(14) Uani 1 1 d .
C9' C 0.6582(8) 0.2497(7) 0.69895(19) 0.069(2) Uani 1 1 d .
H9'A H 0.730538 0.308065 0.686622 0.104 Uiso 1 1 calc GR
H9'B H 0.718485 0.180667 0.710559 0.104 Uiso 1 1 calc GR
H9'C H 0.599030 0.300304 0.716067 0.104 Uiso 1 1 calc GR
C10' C 0.0726(5) 0.9473(4) 0.56055(10) 0.0213(8) Uani 1 1 d .
C11' C -0.0921(5) 1.0023(4) 0.56475(14) 0.0326(10) Uani 1 1 d .
H11A H -0.169320 0.936855 0.557243 0.049 Uiso 1 1 calc GR
H11B H -0.102981 1.081708 0.550717 0.049 Uiso 1 1 calc GR
H11C H -0.110369 1.024006 0.588997 0.049 Uiso 1 1 calc GR
C12' C 0.5742(5) 0.7713(4) 0.60288(11) 0.0229(8) Uani 1 1 d .
C13' C 0.7306(5) 0.7175(5) 0.61709(13) 0.0329(10) Uani 1 1 d .
H13A H 0.756079 0.761983 0.638744 0.049 Uiso 1 1 calc GR
H13B H 0.814848 0.733169 0.600337 0.049 Uiso 1 1 calc GR
H13C H 0.720476 0.623000 0.621225 0.049 Uiso 1 1 calc GR

loop_
_atom_site_aniso_label
_atom_site_aniso_U_11
_atom_site_aniso_U_22
_atom_site_aniso_U_33
_atom_site_aniso_U_23
_atom_site_aniso_U_13
_atom_site_aniso_U_12
O1 0.0334(17) 0.0165(13) 0.0266(15) 0.0032(11) -0.0035(13) -0.0088(12)
O2 0.0247(17) 0.0282(16) 0.0358(16) -0.0014(13) 0.0055(13) -0.0122(13)
O3 0.0173(15) 0.0232(15) 0.0440(17) 0.0102(13) -0.0077(12) -0.0023(13)
O4 0.042(2) 0.033(2) 0.106(3) 0.032(2) -0.024(2) -0.0066(18)
O5 0.0177(16) 0.074(3) 0.046(2) 0.0171(19) -0.0061(14) -0.0112(18)
O6 0.0122(13) 0.0124(12) 0.0367(15) 0.0037(11) 0.0007(11) 0.0009(11)
O7 0.0240(16) 0.0168(14) 0.0454(18) 0.0074(12) 0.0017(14) -0.0011(13)
O8 0.0123(13) 0.0172(13) 0.0325(15) 0.0034(11) -0.0005(11) -0.0012(11)
O9 0.0213(16) 0.0200(14) 0.0510(19) 0.0109(13) 0.0025(14) -0.0031(12)
C1 0.020(2) 0.0156(18) 0.033(2) -0.0020(16) 0.0034(17) -0.0017(16)
C2 0.023(2) 0.0169(19) 0.032(2) -0.0024(16) 0.0011(17) -0.0016(17)
C3 0.023(2) 0.0150(18) 0.028(2) 0.0026(15) 0.0003(16) -0.0004(16)
C4 0.0140(18) 0.0153(17) 0.0273(19) -0.0001(14) 0.0011(16) -0.0048(15)
C5 0.0150(19) 0.0189(19) 0.0278(19) 0.0032(15) -0.0011(15) -0.0024(15)
C6 0.0084(18) 0.0200(19) 0.034(2) 0.0013(15) 0.0002(16) -0.0004(15)
C7 0.0131(19) 0.0156(19) 0.047(2) 0.0052(17) -0.0032(17) -0.0061(15)
C8 0.026(2) 0.0156(19) 0.049(3) 0.0023(17) 0.0005(19) 0.0054(18)
C9 0.0106(18) 0.025(2) 0.044(2) 0.0005(18) 0.0004(18) 0.0014(17)
C10 0.022(2) 0.0193(19) 0.035(2) -0.0020(16) -0.0019(18) 0.0054(17)
C11 0.019(2) 0.020(2) 0.031(2) -0.0032(16) -0.0032(17) 0.0012(16)
C12 0.020(2) 0.021(2) 0.027(2) -0.0003(16) 0.0007(16) 0.0039(16)
C13 0.024(2) 0.0169(18) 0.027(2) 0.0012(15) -0.0007(17) 0.0013(16)
C14 0.0163(19) 0.0145(18) 0.0294(19) 0.0029(15) 0.0012(16) 0.0033(15)
C15 0.0122(18) 0.0168(18) 0.030(2) 0.0012(15) 0.0010(15) 0.0009(15)
C16 0.042(3) 0.022(2) 0.037(2) -0.0066(18) 0.007(2) -0.005(2)
C17 0.018(2) 0.0191(19) 0.043(2) -0.0040(17) -0.0048(18) -0.0016(17)
C18 0.033(3) 0.025(2) 0.044(3) -0.0079(19) -0.005(2) 0.011(2)
C19 0.017(2) 0.032(2) 0.040(2) 0.0003(19) 0.0023(18) 0.0062(18)
C20 0.032(3) 0.030(2) 0.031(2) 0.0001(18) -0.0037(19) 0.011(2)
C1' 0.030(2) 0.020(2) 0.027(2) -0.0015(16) 0.0064(18) -0.0068(17)
C2' 0.043(3) 0.021(2) 0.026(2) 0.0002(16) 0.0033(19) -0.004(2)
C3' 0.074(4) 0.024(2) 0.038(3) 0.0024(19) -0.015(3) -0.011(3)
C4' 0.103(6) 0.037(3) 0.040(3) 0.003(2) -0.028(3) -0.001(3)
C5' 0.097(5) 0.030(3) 0.031(2) 0.005(2) -0.001(3) 0.012(3)
C6' 0.076(4) 0.020(2) 0.037(3) 0.0027(19) 0.020(3) 0.003(2)
C7' 0.046(3) 0.024(2) 0.035(2) -0.0003(18) 0.013(2) -0.003(2)
C8' 0.031(3) 0.035(3) 0.070(4) 0.028(3) -0.015(2) -0.009(2)
C9' 0.048(4) 0.064(4) 0.096(5) 0.042(4) -0.042(4) -0.021(3)
C10' 0.022(2) 0.0143(17) 0.0282(19) 0.0010(15) -0.0031(16) 0.0027(16)
C11' 0.022(2) 0.019(2) 0.058(3) 0.003(2) -0.003(2) 0.0034(19)
C12' 0.0161(19) 0.0182(18) 0.034(2) 0.0007(16) 0.0019(16) -0.0019(16)
C13' 0.023(2) 0.030(2) 0.046(3) 0.009(2) -0.0054(19) -0.002(2)

loop_
_atom_type_symbol
_atom_type_description
_atom_type_scat_dispersion_real
_atom_type_scat_dispersion_imag
_atom_type_scat_source
C C 0.0181 0.0091 'International Tables Vol C Tables 4.2.6.8 and 6.1.1.4'
H H 0.0000 0.0000 'International Tables Vol C Tables 4.2.6.8 and 6.1.1.4'
O O 0.0492 0.0322 'International Tables Vol C Tables 4.2.6.8 and 6.1.1.4'

loop_
_geom_angle_atom_site_label_1
_geom_angle_atom_site_label_2
_geom_angle_atom_site_label_3
_geom_angle
C1' O1 C3 116.4(3)
C8' O3 C7 117.8(4)
C10' O6 C14 116.8(3)
C12' O8 C15 123.7(3)
H1A C1 H1B 108.9
C2 C1 H1A 110.9
C2 C1 H1B 110.9
C2 C1 C15 104.5(3)
C15 C1 H1A 110.9
C15 C1 H1B 110.9
C1 C2 H2 108.6
C3 C2 C1 101.6(3)
C3 C2 H2 108.6
C16 C2 C1 115.2(4)
C16 C2 H2 108.6
C16 C2 C3 114.0(4)
O1 C3 C2 107.3(3)
O1 C3 H3 109.8
O1 C3 C4 113.1(3)
C2 C3 H3 109.8
C2 C3 C4 106.9(3)
C4 C3 H3 109.8
C3 C4 H4 109.2
C5 C4 C3 110.8(3)
C5 C4 H4 109.2
C5 C4 C15 114.2(3)
C15 C4 C3 104.0(3)
C15 C4 H4 109.2
C4 C5 H5 115.8
C6 C5 C4 128.4(4)
C6 C5 H5 115.8
C5 C6 C7 120.3(4)
C5 C6 C17 126.0(4)
C17 C6 C7 113.7(3)
O3 C7 C6 107.4(3)
O3 C7 H7 108.5
O3 C7 C8 110.1(3)
C6 C7 H7 108.5
C6 C7 C8 113.8(4)
C8 C7 H7 108.5
C7 C8 H8A 108.4
C7 C8 H8B 108.4
H8A C8 H8B 107.5
C9 C8 C7 115.5(4)
C9 C8 H8A 108.4
C9 C8 H8B 108.4
O5 C9 C8 119.8(4)
O5 C9 C10 120.2(4)
C8 C9 C10 119.9(4)
C11 C10 C9 106.3(3)
C11 C10 C18 109.6(4)
C11 C10 C19 113.6(3)
C18 C10 C9 107.9(3)
C19 C10 C9 109.8(4)
C19 C10 C18 109.5(4)
C10 C11 H11 116.4
C12 C11 C10 127.2(4)
C12 C11 H11 116.4
C11 C12 H12 118.4
C11 C12 C13 123.2(4)
C13 C12 H12 118.4
C12 C13 H13 108.7
C12 C13 C14 110.6(3)
C12 C13 C20 110.7(4)
C14 C13 H13 108.7
C14 C13 C20 109.4(3)
C20 C13 H13 108.7
O6 C14 C13 107.1(3)
O6 C14 H14 108.7
O6 C14 C15 106.0(3)
C13 C14 H14 108.7
C13 C14 C15 117.3(3)
C15 C14 H14 108.7
O8 C15 C1 108.0(3)
O8 C15 C4 103.9(3)
O8 C15 C14 110.7(3)
C1 C15 C4 104.5(3)
C1 C15 C14 113.2(3)
C14 C15 C4 115.8(3)
C2 C16 H16A 109.5
C2 C16 H16B 109.5
C2 C16 H16C 109.5
H16A C16 H16B 109.5
H16A C16 H16C 109.5
H16B C16 H16C 109.5
C6 C17 H17A 109.5
C6 C17 H17B 109.5
C6 C17 H17C 109.5
H17A C17 H17B 109.5
H17A C17 H17C 109.5
H17B C17 H17C 109.5
C10 C18 H18A 109.5
C10 C18 H18B 109.5
C10 C18 H18C 109.5
H18A C18 H18B 109.5
H18A C18 H18C 109.5
H18B C18 H18C 109.5
C10 C19 H19A 109.5
C10 C19 H19B 109.5
C10 C19 H19C 109.5
H19A C19 H19B 109.5
H19A C19 H19C 109.5
H19B C19 H19C 109.5
C13 C20 H20A 109.5
C13 C20 H20B 109.5
C13 C20 H20C 109.5
H20A C20 H20B 109.5
H20A C20 H20C 109.5
H20B C20 H20C 109.5
O1 C1' C2' 111.7(4)
O2 C1' O1 124.1(4)
O2 C1' C2' 124.2(4)
C3' C2' C1' 121.5(4)
C3' C2' C7' 120.0(5)
C7' C2' C1' 118.5(4)
C2' C3' H3' 120.1
C2' C3' C4' 119.8(5)
C4' C3' H3' 120.1
C3' C4' H4' 120.1
C5' C4' C3' 119.9(6)
C5' C4' H4' 120.1
C4' C5' H5' 119.9
C6' C5' C4' 120.3(5)
C6' C5' H5' 119.9
C5' C6' H6' 119.9
C5' C6' C7' 120.1(5)
C7' C6' H6' 119.9
C2' C7' C6' 119.9(5)
C2' C7' H7' 120.1
C6' C7' H7' 120.1
O3 C8' C9' 109.6(5)
O4 C8' O3 123.7(5)
O4 C8' C9' 126.7(5)
C8' C9' H9'A 109.5
C8' C9' H9'B 109.5
C8' C9' H9'C 109.5
H9'A C9' H9'B 109.5
H9'A C9' H9'C 109.5
H9'B C9' H9'C 109.5
O6 C10' C11' 111.9(4)
O7 C10' O6 123.2(4)
O7 C10' C11' 124.9(4)
C10' C11' H11A 109.5
C10' C11' H11B 109.5
C10' C11' H11C 109.5
H11A C11' H11B 109.5
H11A C11' H11C 109.5
H11B C11' H11C 109.5
O8 C12' C13' 110.2(3)
O9 C12' O8 125.2(4)
O9 C12' C13' 124.7(4)
C12' C13' H13A 109.5
C12' C13' H13B 109.5
C12' C13' H13C 109.5
H13A C13' H13B 109.5
H13A C13' H13C 109.5
H13B C13' H13C 109.5

loop_
_geom_bond_atom_site_label_1
_geom_bond_atom_site_label_2
_geom_bond_distance
O1 C3 1.449(5)
O1 C1' 1.340(5)
O2 C1' 1.211(5)
O3 C7 1.455(5)
O3 C8' 1.342(5)
O4 C8' 1.211(7)
O5 C9 1.215(5)
O6 C14 1.457(5)
O6 C10' 1.368(4)
O7 C10' 1.205(5)
O8 C15 1.456(5)
O8 C12' 1.343(5)
O9 C12' 1.206(5)
C1 H1A 0.9700
C1 H1B 0.9700
C1 C2 1.523(6)
C1 C15 1.534(5)
C2 H2 0.9800
C2 C3 1.519(5)
C2 C16 1.518(6)
C3 H3 0.9800
C3 C4 1.570(5)
C4 H4 0.9800
C4 C5 1.502(5)
C4 C15 1.565(5)
C5 H5 0.9300
C5 C6 1.333(6)
C6 C7 1.508(5)
C6 C17 1.498(5)
C7 H7 0.9800
C7 C8 1.547(6)
C8 H8A 0.9700
C8 H8B 0.9700
C8 C9 1.508(6)
C9 C10 1.547(6)
C10 C11 1.510(6)
C10 C18 1.545(6)
C10 C19 1.524(6)
C11 H11 0.9300
C11 C12 1.329(6)
C12 H12 0.9300
C12 C13 1.502(6)
C13 H13 0.9800
C13 C14 1.538(5)
C13 C20 1.540(6)
C14 H14 0.9800
C14 C15 1.559(5)
C16 H16A 0.9600
C16 H16B 0.9600
C16 H16C 0.9600
C17 H17A 0.9600
C17 H17B 0.9600
C17 H17C 0.9600
C18 H18A 0.9600
C18 H18B 0.9600
C18 H18C 0.9600
C19 H19A 0.9600
C19 H19B 0.9600
C19 H19C 0.9600
C20 H20A 0.9600
C20 H20B 0.9600
C20 H20C 0.9600
C1' C2' 1.494(6)
C2' C3' 1.381(7)
C2' C7' 1.385(6)
C3' H3' 0.9300
C3' C4' 1.390(7)
C4' H4' 0.9300
C4' C5' 1.385(8)
C5' H5' 0.9300
C5' C6' 1.371(8)
C6' H6' 0.9300
C6' C7' 1.388(7)
C7' H7' 0.9300
C8' C9' 1.490(8)
C9' H9'A 0.9600
C9' H9'B 0.9600
C9' H9'C 0.9600
C10' C11' 1.484(6)
C11' H11A 0.9600
C11' H11B 0.9600
C11' H11C 0.9600
C12' C13' 1.508(6)
C13' H13A 0.9600
C13' H13B 0.9600
C13' H13C 0.9600
